data_2000506
loop_
_publ_author_name
'Porter, L. C.'
'Fackler, Jnr, J. P.'
'Costamagna, J.'
'Schmidt, R.'

_publ_section_title
;
 Structure of bis(thiourea)gold(I) bromide, [Au{SC(NH~2~)~2~}~2~]Br
;
_journal_issue 10
_journal_name_full 'Acta Crystallographica Section C'
_journal_page_first 1751
_journal_page_last 1754
_journal_paper_doi 10.1107/S0108270192001860
_journal_volume 48
_journal_year 1992
_chemical_formula_moiety 'C2 H8 Au1 N4 S2,Br1'
_chemical_formula_sum 'C2 H8 Au Br N4 S2'
_chemical_formula_weight 429.2
_space_group_crystal_system monoclinic
_space_group_IT_number 15
_space_group_name_Hall '-C 2yc'
_space_group_name_H-M_alt 'C 1 2/c 1'
_cell_angle_alpha 90
_cell_angle_beta 100.83(2)
_cell_angle_gamma 90
_cell_formula_units_Z 4
_cell_length_a 8.703(2)
_cell_length_b 16.025(8)
_cell_length_c 6.799(2)
_cell_volume 931.3(6)
_diffrn_radiation_type Mo
_diffrn_radiation_wavelength 0.71073
_exptl_absorpt_coefficient_mu 20.394
_exptl_crystal_density_diffrn 3.06
_exptl_crystal_F_000 776
_cod_data_source_file hh0577.cif
_cod_data_source_block hh0577a
_cod_depositor_comments
;
 Updating space group information and adding the symmetry operation list.

 Antanas Vaitkus,
 2018-06-14
;
_cod_original_sg_symbol_H-M 'C 2/c'
_cod_original_formula_sum 'C2 H8 Au1 Br1 N4 S2'
_cod_database_code 2000506

loop_
_space_group_symop_id
_space_group_symop_operation_xyz
1 x,y,z
2 -x,y,-z+1/2
3 -x,-y,-z
4 x,-y,z+1/2
5 x+1/2,y+1/2,z
6 -x+1/2,y+1/2,-z+1/2
7 -x+1/2,-y+1/2,-z
8 x+1/2,-y+1/2,z+1/2

loop_
_atom_site_label
_atom_site_fract_x
_atom_site_fract_y
_atom_site_fract_z
_atom_site_U_iso_or_equiv
Au(1) .0 .0 .0 .0340(10)
Br(1) .0 .37160(10) .2500 .0460(10)
S(1) .0886(5) .1346(2) .0 .0430(10)
N(1) .3143(12) .0716(7) .2901(18) .037(4)
N(2) .2849(16) .2148(9) .2887(19) .053(5)
C(1) .2384(17) .1350(7) .2159(19) .029(5)
H(1A) .2941 .0216 .2308 ?
H(1B) .3893 .0765 .4003 ?
H(2A) .2384 .2607 .2287 ?
H(2B) .3609 .2197 .3979 ?

loop_
_geom_bond_atom_site_label_1
_geom_bond_atom_site_label_2
_geom_bond_distance
Au(1) S(1) 2.291(4)
N(1) C(1) 1.263(16)
S(1) C(1) 1.771(13)
N(2) C(1) 1.404(17)
